data_7011372
loop_
_publ_author_name
'Michael I. Bruce'
'Natasha N. Zaitseva'
'Brian W. Skelton'
'Allan H. White'

_publ_section_title
;
 Some reactions of allenylidene-ruthenium cluster carbonyls with
 alkynes
;
_journal_issue 8
_journal_name_full 'J. Chem. Soc., Dalton Trans.'
_journal_page_first 1678
_journal_page_last 1686
_journal_paper_doi 10.1039/b111088h
_journal_year 2002
_chemical_formula_sum 'C33 H30 O8 Ru3 Si2'
_chemical_formula_weight 913.98
_space_group_IT_number 14
_symmetry_cell_setting monoclinic
_symmetry_space_group_name_Hall '-P 2ybc'
_symmetry_space_group_name_H-M 'P 1 21/c 1'
_audit_creation_date 01-08-26
_audit_creation_method Xtal3.6
_cell_angle_alpha 90.00000
_cell_angle_beta 112.49(4)
_cell_angle_gamma 90.00000
_cell_formula_units_Z 4
_cell_length_a 11.847(7)
_cell_length_b 19.100(5)
_cell_length_c 17.467(7)
_cell_measurement_reflns_used 8
_cell_measurement_temperature 293
_cell_measurement_theta_max 20.5
_cell_measurement_theta_min 18.1
_cell_volume 3652(3)
_computing_cell_refinement 'Enraf Nonius software'
_computing_data_collection 'Enraf Nonius software'
_computing_data_reduction 'xtal ADDREF'
_computing_molecular_graphics xtal
_computing_publication_material 'xtal BONDLA CIFIO'
_computing_structure_refinement 'xtal CRYLSQ'
_computing_structure_solution xtal
_diffrn_ambient_temperature 293
_diffrn_measurement_device_type
;
CAD4    diffractometer
;
_diffrn_measurement_method '2\q-\w scans'
_diffrn_radiation_detector 'scintillation counter'
_diffrn_radiation_monochromator graphite
_diffrn_radiation_source 'sealed tube'
_diffrn_radiation_type 'Mo K\a'
_diffrn_radiation_wavelength .71073
_diffrn_reflns_av_sigmaI/netI .03
_diffrn_reflns_limit_h_max 14
_diffrn_reflns_limit_h_min 0
_diffrn_reflns_limit_k_max 22
_diffrn_reflns_limit_k_min 0
_diffrn_reflns_limit_l_max 19
_diffrn_reflns_limit_l_min -20
_diffrn_reflns_number 6413
_diffrn_reflns_theta_max 25.02
_diffrn_reflns_theta_min 1.65
_diffrn_standards_decay_% 0
_diffrn_standards_interval_time 60
_diffrn_standards_number 8
_exptl_absorpt_coefficient_mu 1.336
_exptl_absorpt_correction_T_max .74
_exptl_absorpt_correction_T_min .63
_exptl_absorpt_correction_type gaussian
_exptl_absorpt_process_details
;
XTAL absorb                
;
_exptl_crystal_density_diffrn 1.662
_exptl_crystal_description fragment
_exptl_crystal_F_000 1808
_exptl_crystal_size_max .38
_exptl_crystal_size_mid .36
_exptl_crystal_size_min .21
_refine_diff_density_max .518
_refine_diff_density_min -.457
_refine_ls_extinction_coef 635(81)
_refine_ls_extinction_expression 'Eq22 p292 "Cryst. Comp." Munksgaard 1970'
_refine_ls_extinction_method Zachariasen
_refine_ls_goodness_of_fit_all 1.519
_refine_ls_goodness_of_fit_ref 1.623
_refine_ls_hydrogen_treatment noref
_refine_ls_matrix_type full
_refine_ls_number_constraints 0
_refine_ls_number_parameters 416
_refine_ls_number_reflns 5109
_refine_ls_number_restraints 0
_refine_ls_R_factor_all .049
_refine_ls_R_factor_gt .036
_refine_ls_shift/su_max .01
_refine_ls_shift/su_mean .001
_refine_ls_structure_factor_coef F
_refine_ls_weighting_scheme sigma
_refine_ls_wR_factor_all .04
_refine_ls_wR_factor_ref .038
_reflns_d_resolution_high .84
_reflns_d_resolution_low 12.327
_reflns_limit_h_max 14
_reflns_limit_h_min 0
_reflns_limit_k_max 22
_reflns_limit_k_min 0
_reflns_limit_l_max 19
_reflns_limit_l_min -20
_reflns_number_gt 5104
_reflns_number_total 6413
_reflns_threshold_expression 'I    > 2sig(I   )'
_cod_data_source_file b111088h.txt
_cod_data_source_block br569
_cod_original_sg_symbol_Hall -p_2ybc
_cod_original_sg_symbol_H-M P_1_21/c_1
_cod_database_code 7011372

loop_
_symmetry_equiv_pos_as_xyz
+x,+y,+z
-x,1/2+y,1/2-z
-x,-y,-z
+x,1/2-y,1/2+z

loop_
_atom_site_label
_atom_site_fract_x
_atom_site_fract_y
_atom_site_fract_z
_atom_site_U_iso_or_equiv
_atom_site_adp_type
_atom_site_calc_flag
_atom_site_calc_attached_atom
_atom_site_occupancy
_atom_site_disorder_assembly
_atom_site_disorder_group
Ru1 1.07180(4) .50365(2) .72471(3) .0516(2) Uani ? ? 1.00000 ? ?
Ru2 .90438(3) .53531(2) .79656(2) .0429(2) Uani ? ? 1.00000 ? ?
Ru3 .82115(4) .46280(2) .64755(3) .0517(2) Uani ? ? 1.00000 ? ?
C11 1.0296(5) .5875(3) .6570(4) .078(4) Uani ? ? 1.00000 ? ?
O11 1.0118(5) .6390(3) .6215(3) .122(4) Uani ? ? 1.00000 ? ?
C12 1.1168(6) .4506(4) .6527(4) .086(4) Uani ? ? 1.00000 ? ?
O12 1.1426(5) .4184(3) .6059(4) .135(4) Uani ? ? 1.00000 ? ?
C13 1.2343(5) .5330(3) .7847(4) .070(3) Uani ? ? 1.00000 ? ?
O13 1.3310(4) .5516(2) .8206(3) .093(3) Uani ? ? 1.00000 ? ?
C21 .8752(5) .6357(3) .7752(4) .068(3) Uani ? ? 1.00000 ? ?
O21 .8755(4) .6945(2) .7649(3) .107(3) Uani ? ? 1.00000 ? ?
C22 1.0691(5) .5605(3) .8710(3) .057(3) Uani ? ? 1.00000 ? ?
O22 1.1575(3) .5780(2) .9227(2) .074(2) Uani ? ? 1.00000 ? ?
C23 .8526(5) .5229(3) .8851(4) .066(3) Uani ? ? 1.00000 ? ?
O23 .8217(4) .5111(2) .9381(3) .096(3) Uani ? ? 1.00000 ? ?
C31 .7749(5) .5356(3) .5724(4) .073(3) Uani ? ? 1.00000 ? ?
O31 .7440(5) .5791(3) .5225(3) .105(3) Uani ? ? 1.00000 ? ?
C32 .8321(6) .4109(4) .5601(4) .092(4) Uani ? ? 1.00000 ? ?
O32 .8363(5) .3807(3) .5043(3) .144(4) Uani ? ? 1.00000 ? ?
C1 1.1716(4) .3842(3) .8699(3) .057(3) Uani ? ? 1.00000 ? ?
C111 1.1419(4) .3404(2) .9302(3) .057(3) Uani ? ? 1.00000 ? ?
C112 1.0384(5) .3520(3) .9484(4) .069(3) Uani ? ? 1.00000 ? ?
C113 1.0089(6) .3088(3) 1.0007(4) .076(4) Uani ? ? 1.00000 ? ?
C114 1.0826(6) .2530(3) 1.0381(4) .077(4) Uani ? ? 1.00000 ? ?
C115 1.1848(6) .2411(3) 1.0218(4) .081(4) Uani ? ? 1.00000 ? ?
C116 1.2146(5) .2834(3) .9697(4) .071(3) Uani ? ? 1.00000 ? ?
C121 1.3020(5) .3830(3) .8761(4) .062(3) Uani ? ? 1.00000 ? ?
C122 1.3312(5) .3590(4) .8125(4) .088(4) Uani ? ? 1.00000 ? ?
C123 1.4523(7) .3594(5) .8191(6) .119(6) Uani ? ? 1.00000 ? ?
C124 1.5420(7) .3838(5) .8890(7) .121(6) Uani ? ? 1.00000 ? ?
C125 1.5154(6) .4078(4) .9525(5) .105(5) Uani ? ? 1.00000 ? ?
C126 1.3956(5) .4070(3) .9477(4) .078(4) Uani ? ? 1.00000 ? ?
C2 1.0879(4) .4241(2) .8121(3) .053(3) Uani ? ? 1.00000 ? ?
C3 .9608(4) .4347(2) .7891(3) .051(2) Uani ? ? 1.00000 ? ?
C4 .8833(5) .3775(2) .7469(3) .059(3) Uani ? ? 1.00000 ? ?
C5 .7550(4) .3750(3) .7107(3) .059(3) Uani ? ? 1.00000 ? ?
Si5 .68606(16) .28507(9) .67775(14) .0854(11) Uani ? ? 1.00000 ? ?
C501 .7696(9) .2389(4) .6239(8) .183(8) Uani ? ? 1.00000 ? ?
C502 .7075(7) .2388(3) .7763(5) .126(5) Uani ? ? 1.00000 ? ?
C503 .5210(6) .2926(4) .6107(5) .107(5) Uani ? ? 1.00000 ? ?
C6 .6816(4) .4360(3) .7017(3) .060(3) Uani ? ? 1.00000 ? ?
C7 .7209(4) .5059(3) .7201(3) .053(3) Uani ? ? 1.00000 ? ?
Si7 .59211(14) .57202(9) .69911(11) .0692(9) Uani ? ? 1.00000 ? ?
C701 .5907(7) .6440(4) .6282(5) .135(6) Uani ? ? 1.00000 ? ?
C702 .5976(6) .6108(4) .7977(4) .107(5) Uani ? ? 1.00000 ? ?
C703 .4411(6) .5273(4) .6518(5) .123(5) Uani ? ? 1.00000 ? ?
H112 .98421 .39170 .92165 .08200 Uiso ? ? 1.00000 ? ?
H113 .93416 .31820 1.01086 .09100 Uiso ? ? 1.00000 ? ?
H114 1.06329 .22328 1.07737 .09000 Uiso ? ? 1.00000 ? ?
H115 1.23737 .20223 1.04850 .09100 Uiso ? ? 1.00000 ? ?
H116 1.28670 .27345 .95814 .08000 Uiso ? ? 1.00000 ? ?
H122 1.26518 .34219 .76175 .10700 Uiso ? ? 1.00000 ? ?
H123 1.47877 .34314 .77644 .15400 Uiso ? ? 1.00000 ? ?
H124 1.62716 .38776 .89744 .13500 Uiso ? ? 1.00000 ? ?
H125 1.57789 .42595 1.00470 .11500 Uiso ? ? 1.00000 ? ?
H126 1.37575 .42349 .99556 .08500 Uiso ? ? 1.00000 ? ?
H4 .91711 .33750 .72670 .06900 Uiso ? ? 1.00000 ? ?
H501a .74974 .26039 .56957 .25500 Uiso ? ? 1.00000 ? ?
H501b .85706 .24773 .65374 .25500 Uiso ? ? 1.00000 ? ?
H501c .76526 .18985 .61304 .25500 Uiso ? ? 1.00000 ? ?
H502a .78698 .24943 .81840 .15700 Uiso ? ? 1.00000 ? ?
H502b .64782 .25463 .79811 .15700 Uiso ? ? 1.00000 ? ?
H502c .70026 .18999 .76901 .15700 Uiso ? ? 1.00000 ? ?
H503a .46985 .31082 .63878 .13000 Uiso ? ? 1.00000 ? ?
H503b .50223 .31999 .56130 .13000 Uiso ? ? 1.00000 ? ?
H503c .51012 .24420 .60077 .13000 Uiso ? ? 1.00000 ? ?
H6 .58295 .42399 .67503 .07000 Uiso ? ? 1.00000 ? ?
H701a .66736 .66869 .65088 .17200 Uiso ? ? 1.00000 ? ?
H701b .58456 .62443 .57598 .17200 Uiso ? ? 1.00000 ? ?
H701c .52769 .67754 .61706 .17200 Uiso ? ? 1.00000 ? ?
H702a .58946 .57382 .83471 .14000 Uiso ? ? 1.00000 ? ?
H702b .67487 .63286 .82763 .14000 Uiso ? ? 1.00000 ? ?
H702c .53437 .64330 .79009 .14000 Uiso ? ? 1.00000 ? ?
H703a .43393 .50493 .60137 .14400 Uiso ? ? 1.00000 ? ?
H703b .43472 .49154 .68917 .14400 Uiso ? ? 1.00000 ? ?
H703c .37652 .55939 .64166 .14400 Uiso ? ? 1.00000 ? ?

loop_
_atom_site_aniso_label
_atom_site_aniso_U_11
_atom_site_aniso_U_22
_atom_site_aniso_U_33
_atom_site_aniso_U_12
_atom_site_aniso_U_13
_atom_site_aniso_U_23
Ru1 .0453(2) .0555(3) .0568(3) -.0055(2) .0226(2) -.0038(2)
Ru2 .0405(2) .0402(2) .0457(2) .00036(17) .01382(17) -.00057(18)
Ru3 .0450(2) .0553(3) .0518(3) -.0025(2) .0151(2) -.0100(2)
C11 .062(4) .088(5) .075(4) -.017(3) .017(3) .012(4)
O11 .112(4) .115(4) .119(4) -.013(3) .021(3) .058(3)
C12 .078(4) .099(5) .094(5) -.026(4) .046(4) -.024(4)
O12 .143(5) .155(5) .147(5) -.036(4) .100(4) -.072(4)
C13 .063(4) .069(4) .083(4) -.007(3) .036(3) -.005(3)
O13 .061(3) .101(3) .109(4) -.022(2) .023(3) -.000(3)
C21 .066(4) .061(4) .070(4) .003(3) .018(3) -.001(3)
O21 .129(4) .054(3) .126(4) .006(3) .037(3) .012(3)
C22 .057(3) .048(3) .064(4) .002(2) .022(3) -.001(3)
O22 .060(2) .083(3) .068(3) -.009(2) .013(2) -.011(2)
C23 .058(3) .066(4) .067(4) .001(3) .018(3) -.001(3)
O23 .109(4) .115(4) .079(3) -.011(3) .053(3) .006(3)
C31 .074(4) .084(4) .058(4) -.018(3) .023(3) -.014(3)
O31 .121(4) .112(4) .075(3) -.008(3) .030(3) .024(3)
C32 .076(4) .104(5) .089(5) .010(4) .024(4) -.024(4)
O32 .148(5) .170(6) .105(4) .029(4) .039(4) -.065(4)
C1 .048(3) .051(3) .066(4) .000(2) .013(3) -.009(3)
C111 .050(3) .045(3) .067(4) -.001(2) .012(3) -.003(3)
C112 .067(4) .064(4) .079(4) .013(3) .031(3) .006(3)
C113 .084(4) .070(4) .086(4) .005(3) .044(4) .002(4)
C114 .088(5) .059(4) .081(4) -.003(3) .029(4) .008(3)
C115 .073(4) .054(4) .105(5) .006(3) .022(4) .011(3)
C116 .051(3) .059(4) .096(5) .006(3) .020(3) -.003(3)
C121 .047(3) .056(3) .084(4) .002(3) .026(3) -.001(3)
C122 .061(4) .097(5) .109(5) .005(3) .038(4) -.013(4)
C123 .080(5) .142(7) .154(8) .018(5) .064(6) -.011(6)
C124 .056(5) .133(7) .177(10) .000(5) .047(6) .003(7)
C125 .053(4) .109(6) .128(7) -.006(4) .008(4) -.007(5)
C126 .050(3) .084(4) .084(4) -.001(3) .008(3) -.003(3)
C2 .045(3) .046(3) .069(3) -.002(2) .021(3) -.007(3)
C3 .046(3) .049(3) .053(3) .002(2) .015(2) .001(2)
C4 .056(3) .047(3) .076(4) -.004(2) .027(3) -.010(3)
C5 .046(3) .054(3) .076(4) -.003(2) .021(3) -.008(3)
Si5 .0594(10) .0571(10) .1305(17) -.0115(8) .0261(11) -.0219(11)
C501 .156(9) .107(6) .327(14) -.051(6) .140(10) -.126(8)
C502 .098(6) .070(4) .171(8) -.013(4) .008(5) .037(5)
C503 .072(4) .096(5) .121(6) -.022(4) .002(4) -.008(5)
C6 .045(3) .055(3) .077(4) -.001(2) .021(3) -.006(3)
C7 .053(3) .053(3) .048(3) -.000(2) .012(2) -.001(2)
Si7 .0523(9) .0679(10) .0782(11) .0144(8) .0148(8) -.0003(9)
C701 .135(7) .126(7) .146(7) .064(6) .056(6) .075(6)
C702 .068(4) .137(6) .113(6) .031(4) .028(4) -.031(5)
C703 .056(4) .124(6) .155(7) .025(4) .002(4) -.031(5)

loop_
_atom_type_symbol
_atom_type_description
_atom_type_oxidation_number
_atom_type_number_in_cell
_atom_type_scat_dispersion_real
_atom_type_scat_dispersion_imag
_atom_type_scat_source
C ? 0 132 .002014 .002014 'Int Tables Vol IV Tables 2.2B and 2.3.1'
Si ? 0 8 .072022 .070984 'Int Tables Vol IV Tables 2.2B and 2.3.1'
O ? 0 32 .007996 .005981 'Int Tables Vol IV Tables 2.2B and 2.3.1'
H ? 0 120 0 0 'Int Tables Vol IV Tables 2.2B and 2.3.1'
Ru ? 0 12 -1.42 .835999 'Int Tables Vol IV Tables 2.2B and 2.3.1'

loop_
_diffrn_attenuator_code
_diffrn_attenuator_scale
? ?

loop_
_geom_angle_atom_site_label_1
_geom_angle_atom_site_label_2
_geom_angle_atom_site_label_3
_geom_angle_site_symmetry_1
_geom_angle_site_symmetry_2
_geom_angle_site_symmetry_3
_geom_angle
_geom_angle_publ_flag
Ru2 Ru1 Ru3 . . . 58.82(4) ?
Ru2 Ru1 C11 . . . 91.9(2) ?
Ru2 Ru1 C12 . . . 150.0(2) ?
Ru2 Ru1 C13 . . . 115.8(2) ?
Ru2 Ru1 C2 . . . 73.36(16) ?
Ru2 Ru1 C3 . . . 45.79(12) ?
Ru3 Ru1 C11 . . . 87.65(17) ?
Ru3 Ru1 C12 . . . 92.7(2) ?
Ru3 Ru1 C13 . . . 174.5(2) ?
Ru3 Ru1 C2 . . . 86.26(12) ?
Ru3 Ru1 C3 . . . 54.54(10) ?
C11 Ru1 C12 . . . 96.4(3) ?
C11 Ru1 C13 . . . 93.7(2) ?
C11 Ru1 C2 . . . 165.2(3) ?
C11 Ru1 C3 . . . 132.3(2) ?
C12 Ru1 C13 . . . 92.4(3) ?
C12 Ru1 C2 . . . 97.4(3) ?
C12 Ru1 C3 . . . 111.6(3) ?
C13 Ru1 C2 . . . 91.2(2) ?
C13 Ru1 C3 . . . 121.5(2) ?
C2 Ru1 C3 . . . 35.61(17) ?
Ru1 Ru2 Ru3 . . . 61.87(3) ?
Ru1 Ru2 C21 . . . 103.3(2) ?
Ru1 Ru2 C22 . . . 69.5(2) ?
Ru1 Ru2 C23 . . . 148.54(16) ?
Ru1 Ru2 C3 . . . 57.61(16) ?
Ru1 Ru2 C7 . . . 112.87(16) ?
Ru3 Ru2 C21 . . . 109.67(17) ?
Ru3 Ru2 C22 . . . 131.0(2) ?
Ru3 Ru2 C23 . . . 126.65(16) ?
Ru3 Ru2 C3 . . . 58.76(12) ?
Ru3 Ru2 C7 . . . 51.22(15) ?
C21 Ru2 C22 . . . 86.8(2) ?
C21 Ru2 C23 . . . 100.9(3) ?
C21 Ru2 C3 . . . 160.3(3) ?
C21 Ru2 C7 . . . 94.3(2) ?
C22 Ru2 C23 . . . 92.3(2) ?
C22 Ru2 C3 . . . 90.4(2) ?
C22 Ru2 C7 . . . 177.0(2) ?
C23 Ru2 C3 . . . 98.7(2) ?
C23 Ru2 C7 . . . 84.7(2) ?
C3 Ru2 C7 . . . 89.56(18) ?
Ru1 Ru3 Ru2 . . . 59.31(2) ?
Ru1 Ru3 C31 . . . 95.83(19) ?
Ru1 Ru3 C32 . . . 98.4(2) ?
Ru1 Ru3 C3 . . . 53.56(13) ?
Ru1 Ru3 C4 . . . 82.07(13) ?
Ru1 Ru3 C5 . . . 117.08(11) ?
Ru1 Ru3 C6 . . . 131.28(12) ?
Ru1 Ru3 C7 . . . 108.57(12) ?
Ru2 Ru3 C31 . . . 101.1(2) ?
Ru2 Ru3 C32 . . . 157.2(2) ?
Ru2 Ru3 C3 . . . 45.79(12) ?
Ru2 Ru3 C4 . . . 75.42(13) ?
Ru2 Ru3 C5 . . . 88.74(14) ?
Ru2 Ru3 C6 . . . 76.97(13) ?
Ru2 Ru3 C7 . . . 49.46(11) ?
C31 Ru3 C32 . . . 85.0(3) ?
C31 Ru3 C3 . . . 141.7(2) ?
C31 Ru3 C4 . . . 176.5(2) ?
C31 Ru3 C5 . . . 145.7(2) ?
C31 Ru3 C6 . . . 113.8(3) ?
C31 Ru3 C7 . . . 92.8(3) ?
C32 Ru3 C3 . . . 118.5(2) ?
C32 Ru3 C4 . . . 98.0(3) ?
C32 Ru3 C5 . . . 98.5(3) ?
C32 Ru3 C6 . . . 120.9(3) ?
C32 Ru3 C7 . . . 153.0(2) ?
C3 Ru3 C4 . . . 35.07(16) ?
C3 Ru3 C5 . . . 65.13(16) ?
C3 Ru3 C6 . . . 81.22(18) ?
C3 Ru3 C7 . . . 78.81(17) ?
C4 Ru3 C5 . . . 35.68(17) ?
C4 Ru3 C6 . . . 66.1(2) ?
C4 Ru3 C7 . . . 85.3(2) ?
C5 Ru3 C6 . . . 36.40(19) ?
C5 Ru3 C7 . . . 68.8(2) ?
C6 Ru3 C7 . . . 36.87(19) ?
Ru1 C11 O11 . . . 175.1(5) ?
Ru1 C12 O12 . . . 178.2(5) ?
Ru1 C13 O13 . . . 178.9(5) ?
Ru2 C21 O21 . . . 170.3(5) ?
Ru2 C22 O22 . . . 169.6(6) ?
Ru2 C23 O23 . . . 175.8(5) ?
Ru3 C31 O31 . . . 176.9(5) ?
Ru3 C32 O32 . . . 177.6(6) ?
C111 C1 C121 . . . 117.0(4) ?
C111 C1 C2 . . . 122.8(5) ?
C121 C1 C2 . . . 120.2(5) ?
C1 C111 C112 . . . 122.6(4) ?
C1 C111 C116 . . . 121.3(5) ?
C112 C111 C116 . . . 116.1(6) ?
C111 C112 C113 . . . 121.8(5) ?
C111 C112 H112 . . . 118.8 ?
C113 C112 H112 . . . 119.4 ?
C112 C113 C114 . . . 120.3(7) ?
C112 C113 H113 . . . 119.1 ?
C114 C113 H113 . . . 120.6 ?
C113 C114 C115 . . . 118.9(7) ?
C113 C114 H114 . . . 120.3 ?
C115 C114 H114 . . . 120.7 ?
C114 C115 C116 . . . 121.2(5) ?
C114 C115 H115 . . . 119.2 ?
C116 C115 H115 . . . 119.7 ?
C111 C116 C115 . . . 121.7(6) ?
C111 C116 H116 . . . 118.5 ?
C115 C116 H116 . . . 119.8 ?
C1 C121 C122 . . . 121.3(5) ?
C1 C121 C126 . . . 120.0(6) ?
C122 C121 C126 . . . 118.6(6) ?
C121 C122 C123 . . . 120.4(6) ?
C121 C122 H122 . . . 118.7 ?
C123 C122 H122 . . . 120.9 ?
C122 C123 C124 . . . 120.1(10) ?
C122 C123 H123 . . . 124.3 ?
C124 C123 H123 . . . 115.5 ?
C123 C124 C125 . . . 120.6(8) ?
C123 C124 H124 . . . 125.2 ?
C125 C124 H124 . . . 114.1 ?
C124 C125 C126 . . . 120.2(6) ?
C124 C125 H125 . . . 123.3 ?
C126 C125 H125 . . . 116.4 ?
C121 C126 C125 . . . 120.1(7) ?
C121 C126 H126 . . . 119.5 ?
C125 C126 H126 . . . 120.5 ?
Ru1 C2 C1 . . . 141.8(4) ?
Ru1 C2 C3 . . . 84.2(3) ?
C1 C2 C3 . . . 133.7(6) ?
Ru1 C3 Ru2 . . . 76.61(16) ?
Ru1 C3 Ru3 . . . 71.90(15) ?
Ru1 C3 C2 . . . 60.2(3) ?
Ru1 C3 C4 . . . 122.0(4) ?
Ru2 C3 Ru3 . . . 75.45(14) ?
Ru2 C3 C2 . . . 116.9(3) ?
Ru2 C3 C4 . . . 125.8(3) ?
Ru3 C3 C2 . . . 123.5(4) ?
Ru3 C3 C4 . . . 66.2(3) ?
C2 C3 C4 . . . 116.0(4) ?
Ru3 C4 C3 . . . 78.7(3) ?
Ru3 C4 C5 . . . 72.8(3) ?
Ru3 C4 H4 . . . 109.6 ?
C3 C4 C5 . . . 128.7(5) ?
C3 C4 H4 . . . 120.3 ?
C5 C4 H4 . . . 109.3 ?
Ru3 C5 C4 . . . 71.5(3) ?
Ru3 C5 Si5 . . . 134.5(3) ?
Ru3 C5 C6 . . . 69.9(3) ?
C4 C5 Si5 . . . 115.7(4) ?
C4 C5 C6 . . . 122.1(4) ?
Si5 C5 C6 . . . 122.3(4) ?
C5 Si5 C501 . . . 109.8(4) ?
C5 Si5 C502 . . . 105.0(3) ?
C5 Si5 C503 . . . 110.4(3) ?
C501 Si5 C502 . . . 109.7(4) ?
C501 Si5 C503 . . . 111.0(4) ?
C502 Si5 C503 . . . 110.9(4) ?
Si5 C501 H501a . . . 108.7 ?
Si5 C501 H501b . . . 108.3 ?
Si5 C501 H501c . . . 125.3 ?
H501a C501 H501b . . . 104.9 ?
H501a C501 H501c . . . 104.1 ?
H501b C501 H501c . . . 103.9 ?
Si5 C502 H502a . . . 110.6 ?
Si5 C502 H502b . . . 110.7 ?
Si5 C502 H502c . . . 111.9 ?
H502a C502 H502b . . . 106.2 ?
H502a C502 H502c . . . 108.7 ?
H502b C502 H502c . . . 108.6 ?
Si5 C503 H503a . . . 114.6 ?
Si5 C503 H503b . . . 115.7 ?
Si5 C503 H503c . . . 94.5 ?
H503a C503 H503b . . . 106.3 ?
H503a C503 H503c . . . 112.1 ?
H503b C503 H503c . . . 113.7 ?
Ru3 C6 C5 . . . 73.7(4) ?
Ru3 C6 C7 . . . 69.5(3) ?
Ru3 C6 H6 . . . 134.2 ?
C5 C6 C7 . . . 127.9(4) ?
C5 C6 H6 . . . 112.3 ?
C7 C6 H6 . . . 119.7 ?
Ru2 C7 Ru3 . . . 79.32(19) ?
Ru2 C7 C6 . . . 123.8(3) ?
Ru2 C7 Si7 . . . 119.5(2) ?
Ru3 C7 C6 . . . 73.6(3) ?
Ru3 C7 Si7 . . . 134.9(3) ?
C6 C7 Si7 . . . 114.5(4) ?
C7 Si7 C701 . . . 115.1(4) ?
C7 Si7 C702 . . . 110.2(3) ?
C7 Si7 C703 . . . 110.1(3) ?
C701 Si7 C702 . . . 108.3(4) ?
C701 Si7 C703 . . . 106.4(3) ?
C702 Si7 C703 . . . 106.3(4) ?
Si7 C701 H701a . . . 108.8 ?
Si7 C701 H701b . . . 108.9 ?
Si7 C701 H701c . . . 116.4 ?
H701a C701 H701b . . . 107.4 ?
H701a C701 H701c . . . 107.5 ?
H701b C701 H701c . . . 107.5 ?
Si7 C702 H702a . . . 110.2 ?
Si7 C702 H702b . . . 111.6 ?
Si7 C702 H702c . . . 112.9 ?
H702a C702 H702b . . . 105.6 ?
H702a C702 H702c . . . 107.0 ?
H702b C702 H702c . . . 109.2 ?
Si7 C703 H703a . . . 110.2 ?
Si7 C703 H703b . . . 109.5 ?
Si7 C703 H703c . . . 110.9 ?
H703a C703 H703b . . . 107.7 ?
H703a C703 H703c . . . 109.8 ?
H703b C703 H703c . . . 108.6 ?

loop_
_geom_bond_atom_site_label_1
_geom_bond_atom_site_label_2
_geom_bond_site_symmetry_1
_geom_bond_site_symmetry_2
_geom_bond_distance
_geom_bond_publ_flag
Ru1 Ru2 . . 2.7891(13) ?
Ru1 Ru3 . . 2.8602(16) ?
Ru1 C11 . . 1.940(7) ?
Ru1 C12 . . 1.846(8) ?
Ru1 C13 . . 1.891(6) ?
Ru1 C2 . . 2.110(5) ?
Ru1 C3 . . 2.421(6) ?
Ru2 Ru3 . . 2.7750(10) ?
Ru2 C21 . . 1.959(6) ?
Ru2 C22 . . 1.946(5) ?
Ru2 C23 . . 1.884(7) ?
Ru2 C3 . . 2.055(5) ?
Ru2 C7 . . 2.146(5) ?
Ru3 C31 . . 1.846(6) ?
Ru3 C32 . . 1.867(8) ?
Ru3 C3 . . 2.451(4) ?
Ru3 C4 . . 2.288(5) ?
Ru3 C5 . . 2.304(6) ?
Ru3 C6 . . 2.255(6) ?
Ru3 C7 . . 2.201(6) ?
C11 O11 . . 1.138(8) ?
C12 O12 . . 1.153(10) ?
C13 O13 . . 1.132(7) ?
C21 O21 . . 1.137(7) ?
C22 O22 . . 1.141(6) ?
C23 O23 . . 1.141(9) ?
C31 O31 . . 1.157(8) ?
C32 O32 . . 1.150(10) ?
C1 C111 . . 1.488(8) ?
C1 C121 . . 1.507(8) ?
C1 C2 . . 1.348(6) ?
C111 C112 . . 1.397(9) ?
C111 C116 . . 1.395(7) ?
C112 C113 . . 1.372(10) ?
C112 H112 . . .989 ?
C113 C114 . . 1.373(8) ?
C113 H113 . . .984 ?
C114 C115 . . 1.364(11) ?
C114 H114 . . .983 ?
C115 C116 . . 1.362(10) ?
C115 H115 . . .967 ?
C116 H116 . . .969 ?
C121 C122 . . 1.362(11) ?
C121 C126 . . 1.395(7) ?
C122 C123 . . 1.394(11) ?
C122 H122 . . .985 ?
C123 C124 . . 1.359(11) ?
C123 H123 . . .963 ?
C124 C125 . . 1.344(15) ?
C124 H124 . . .965 ?
C125 C126 . . 1.389(10) ?
C125 H125 . . .992 ?
C126 H126 . . 1.002 ?
C2 C3 . . 1.417(7) ?
C3 C4 . . 1.436(6) ?
C4 C5 . . 1.407(7) ?
C4 H4 . . .988 ?
C5 Si5 . . 1.894(5) ?
C5 C6 . . 1.425(7) ?
Si5 C501 . . 1.831(13) ?
Si5 C502 . . 1.863(9) ?
Si5 C503 . . 1.861(6) ?
C501 H501a . . .977 ?
C501 H501b . . .980 ?
C501 H501c . . .954 ?
C502 H502a . . .969 ?
C502 H502b . . .971 ?
C502 H502c . . .941 ?
C503 H503a . . .978 ?
C503 H503b . . .960 ?
C503 H503c . . .940 ?
C6 C7 . . 1.410(7) ?
C6 H6 . . 1.104 ?
C7 Si7 . . 1.905(5) ?
Si7 C701 . . 1.847(9) ?
Si7 C702 . . 1.853(8) ?
Si7 C703 . . 1.866(7) ?
C701 H701a . . .963 ?
C701 H701b . . .962 ?
C701 H701c . . .946 ?
C702 H702a . . .987 ?
C702 H702b . . .960 ?
C702 H702c . . .942 ?
C703 H703a . . .953 ?
C703 H703b . . .968 ?
C703 H703c . . .942 ?
